data_1550049
loop_
_publ_author_name
'Randall McClain, K.'
'Gould, Colin A.'
'Chakarawet, Khetpakorn'
'Teat, Simon J.'
'Groshens, Thomas J.'
'Long, Jeffrey R.'
'Harvey, Benjamin G.'

_publ_section_title
;
 High-temperature magnetic blocking and magneto-structural correlations in
 a series of dysprosium(iii) metallocenium single-molecule magnets.
;
_journal_issue 45
_journal_name_full 'Chemical science'
_journal_page_first 8492
_journal_page_last 8503
_journal_paper_doi 10.1039/c8sc03907k
_journal_volume 9
_journal_year 2018
_chemical_formula_moiety 'C34 H58 Dy, B C24 F20'
_chemical_formula_sum 'C58 H58 B Dy F20'
_chemical_formula_weight 1308.35
_space_group_crystal_system monoclinic
_space_group_IT_number 4
_space_group_name_Hall 'P 2yb'
_space_group_name_H-M_alt 'P 1 21 1'
_symmetry_space_group_name_Hall 'P 2yb'
_symmetry_space_group_name_H-M 'P 1 21 1'
_atom_sites_solution_hydrogens geom
_atom_sites_solution_primary direct
_audit_creation_date 2018-06-11
_audit_creation_method
;
Olex2 1.2
(compiled 2017.07.20 svn.r3457 for OlexSys, GUI svn.r5370)
;
_audit_update_record
;
2018-09-03 deposited with the CCDC.
2018-10-18 downloaded from the CCDC.
;
_cell_angle_alpha 90
_cell_angle_beta 90.0586(16)
_cell_angle_gamma 90
_cell_formula_units_Z 4
_cell_length_a 16.5863(17)
_cell_length_b 14.4989(15)
_cell_length_c 22.708(2)
_cell_measurement_reflns_used 9251
_cell_measurement_temperature 100(2)
_cell_measurement_theta_max 30.271
_cell_measurement_theta_min 2.456
_cell_volume 5460.9(9)
_computing_cell_refinement 'SAINT V8.38A (?, 2016)'
_computing_data_reduction 'SAINT V8.38A (?, 2016)'
_computing_molecular_graphics 'Olex2 (Dolomanov et al., 2009)'
_computing_publication_material 'Olex2 (Dolomanov et al., 2009)'
_computing_structure_refinement 'XL (Sheldrick, 2008)'
_computing_structure_solution 'XS (Sheldrick, 2008)'
_diffrn_ambient_temperature 99.66
_diffrn_detector_area_resol_mean 10.42
_diffrn_measured_fraction_theta_full 0.998
_diffrn_measured_fraction_theta_max 0.998
_diffrn_measurement_device_type 'Bruker APEX-II CCD'
_diffrn_measurement_method '\f and \w scans'
_diffrn_radiation_monochromator 'silicon 111'
_diffrn_radiation_type MoK\a
_diffrn_radiation_wavelength 0.71073
_diffrn_reflns_av_R_equivalents 0.0382
_diffrn_reflns_av_unetI/netI 0.0453
_diffrn_reflns_Laue_measured_fraction_full 0.998
_diffrn_reflns_Laue_measured_fraction_max 0.998
_diffrn_reflns_limit_h_max 19
_diffrn_reflns_limit_h_min -19
_diffrn_reflns_limit_k_max 17
_diffrn_reflns_limit_k_min -17
_diffrn_reflns_limit_l_max 27
_diffrn_reflns_limit_l_min -27
_diffrn_reflns_number 61686
_diffrn_reflns_point_group_measured_fraction_full 0.999
_diffrn_reflns_point_group_measured_fraction_max 0.998
_diffrn_reflns_theta_full 25.242
_diffrn_reflns_theta_max 25.349
_diffrn_reflns_theta_min 1.228
_diffrn_standards_number 0
_exptl_absorpt_coefficient_mu 1.475
_exptl_absorpt_correction_T_max 0.938
_exptl_absorpt_correction_T_min 0.791
_exptl_absorpt_correction_type multi-scan
_exptl_absorpt_process_details
'SADABS-2016/2 (Bruker,2016/2) was used for absorption correction. wR2(int) was 0.0820 before and 0.0593 after correction. The Ratio of minimum to maximum transmission is 0.8433. The \l/2 correction factor is Not present.'
_exptl_crystal_colour yellow
_exptl_crystal_colour_primary yellow
_exptl_crystal_density_diffrn 1.591
_exptl_crystal_density_method 'not measured'
_exptl_crystal_description block
_exptl_crystal_F_000 2628
_exptl_crystal_size_max 0.338
_exptl_crystal_size_mid 0.187
_exptl_crystal_size_min 0.044
_refine_diff_density_max 5.009
_refine_diff_density_min -4.052
_refine_diff_density_rms 0.190
_refine_ls_abs_structure_details
;
 Twinning involves inversion, so Flack parameter cannot be determined
;
_refine_ls_extinction_method none
_refine_ls_goodness_of_fit_ref 1.069
_refine_ls_hydrogen_treatment constr
_refine_ls_matrix_type full
_refine_ls_number_parameters 634
_refine_ls_number_reflns 19909
_refine_ls_number_restraints 93
_refine_ls_restrained_S_all 1.069
_refine_ls_R_factor_all 0.0756
_refine_ls_R_factor_gt 0.0721
_refine_ls_shift/su_max 0.001
_refine_ls_shift/su_mean 0.000
_refine_ls_structure_factor_coef Fsqd
_refine_ls_weighting_details 'w=1/[\s^2^(Fo^2^)+(0.0779P)^2^+64.4005P] where P=(Fo^2^+2Fc^2^)/3'
_refine_ls_weighting_scheme calc
_refine_ls_wR_factor_gt 0.1810
_refine_ls_wR_factor_ref 0.1851
_reflns_Friedel_coverage 0.919
_reflns_Friedel_fraction_full 1.000
_reflns_Friedel_fraction_max 0.999
_reflns_number_gt 19061
_reflns_number_total 19909
_reflns_threshold_expression 'I > 2\s(I)'
_cod_data_source_file c8sc03907k2.cif
_cod_data_source_block tg_rm_6_31
_cod_depositor_comments 'Adding full bibliography for 1550047--1550050.cif.'
_cod_original_cell_volume 5461.0(9)
_cod_database_code 1550049
_shelx_shelxl_version_number 2014/7
_shelx_space_group_comment
;
The symmetry employed for this shelxl refinement is uniquely defined
by the following loop, which should always be used as a source of
symmetry information in preference to the above space-group names.
They are only intended as comments.
;
_shelx_estimated_absorpt_t_max 0.938
_shelx_estimated_absorpt_t_min 0.635
_olex2_refinement_description
;
1. Twinned data refinement
 Scales: 0.29(3)
 0.289(19) 0.212(19) 0.209(19)
2. Fixed Uiso
 At 1.2 times of:
  All C(H) groups
 At 1.5 times of:
  All C(H,H,H) groups
3. Restrained distances
 C41-C40 = C40-C42
 1.54 with sigma of 0.02
4. Rigid bond restraints
 C36, C37, C40, C41, C42, C43, C44, C45, C35, C39, C49, C51, C50, C38, C46,
 C47, C48
 with sigma for 1-2 distances of 0.01 and sigma for 1-3 distances of 0.01
5. Uiso/Uaniso restraints and constraints
Uanis(B1) \\sim Ueq, Uanis(B2) \\sim Ueq: with sigma of 0.002 and sigma for
terminal atoms of 0.004
Uanis(C41B) = Uanis(C42B) = Uanis(C43B) = Uanis(C44B) = Uanis(C45B) =
Uanis(C46B)
Uanis(C81B) = Uanis(C82B) = Uanis(C83B) = Uanis(C84B) = Uanis(C85B) =
Uanis(C86B)
Uanis(C61B) = Uanis(C62B) = Uanis(C63B) = Uanis(C64B) = Uanis(C65B) =
Uanis(C66B)
Uanis(C11B) = Uanis(C12B) = Uanis(C13B) = Uanis(C14B) = Uanis(C15B) =
Uanis(C16B)
Uanis(C21B) = Uanis(C22B) = Uanis(C23B) = Uanis(C24B) = Uanis(C25B) =
Uanis(C26B)
Uanis(F12B) = Uanis(F13B) = Uanis(F14B) = Uanis(F15B) = Uanis(F16B)
Uanis(F22B) = Uanis(F23B) = Uanis(F24B) = Uanis(F25B) = Uanis(F26B)
Uanis(F32B) = Uanis(F33B) = Uanis(F34B) = Uanis(F35B) = Uanis(F36B)
Uanis(F42B) = Uanis(F43B) = Uanis(F44B) = Uanis(F45B) = Uanis(F46B)
Uanis(F52B) = Uanis(F53B) = Uanis(F54B) = Uanis(F55B) = Uanis(F56B)
Uanis(F62B) = Uanis(F63B) = Uanis(F64B) = Uanis(F65B) = Uanis(F66B)
Uanis(F72B) = Uanis(F73B) = Uanis(F74B) = Uanis(F75B) = Uanis(F76B)
Uanis(F82B) = Uanis(F83B) = Uanis(F84B) = Uanis(F85B) = Uanis(F86B)
Uanis(C1) = Uanis(C2) = Uanis(C3) = Uanis(C4) = Uanis(C5)
Uanis(C7) = Uanis(C8) = Uanis(C10) = Uanis(C11) = Uanis(C13) = Uanis(C14) =
Uanis(C16) = Uanis(C17)
Uanis(C27) = Uanis(C28) = Uanis(C30) = Uanis(C31) = Uanis(C33) = Uanis(C34) =
Uanis(C24) = Uanis(C25)
Uanis(C9) = Uanis(C12) = Uanis(C15) = Uanis(C6)
Uanis(C26) = Uanis(C29) = Uanis(C32) = Uanis(C23)
Uanis(C18) = Uanis(C19) = Uanis(C20) = Uanis(C21) = Uanis(C22)
Uanis(C61) = Uanis(C62) = Uanis(C64) = Uanis(C65) = Uanis(C58) = Uanis(C59) =
Uanis(C67) = Uanis(C68)
Uanis(C63) = Uanis(C60) = Uanis(C57) = Uanis(C66)
Uanis(C49) = Uanis(C46) = Uanis(C43) = Uanis(C40)
Uanis(C52) = Uanis(C53) = Uanis(C54) = Uanis(C55) = Uanis(C56)
Uanis(C42) = Uanis(C41) = Uanis(C45) = Uanis(C44) = Uanis(C47) = Uanis(C48) =
Uanis(C51) = Uanis(C50)
Uanis(C51B) = Uanis(C52B) = Uanis(C53B) = Uanis(C54B) = Uanis(C55B) =
Uanis(C56B)
Uanis(C71B) = Uanis(C72B) = Uanis(C73B) = Uanis(C74B) = Uanis(C75B) =
Uanis(C76B)
6. Rigid body (RIGU) restrains
 C31B, C32B, C33B, C34B, C35B, C36B
 with sigma for 1-2 distances of 0.001 and sigma for 1-3 distances of 0.001
7.a Ternary CH refined with riding coordinates:
 C6(H6), C9(H9), C12(H12), C15(H15), C23(H23), C26(H26), C29(H29), C32(H32),
 C40(H40), C43(H43), C46(H46), C49(H49), C57(H57), C60(H60), C63(H63), C66(H66)
7.b Me refined with riding coordinates:
 C7(H7A,H7B,H7C), C8(H8A,H8B,H8C), C10(H10A,H10B,H10C), C11(H11A,H11B,H11C),
 C13(H13A,H13B,H13C), C14(H14A,H14B,H14C), C16(H16A,H16B,H16C), C17(H17A,H17B,
 H17C), C24(H24A,H24B,H24C), C25(H25A,H25B,H25C), C27(H27A,H27B,H27C), C28(H28A,
 H28B,H28C), C30(H30A,H30B,H30C), C31(H31A,H31B,H31C), C33(H33A,H33B,H33C),
 C34(H34A,H34B,H34C), C41(H41A,H41B,H41C), C42(H42A,H42B,H42C), C44(H44A,H44B,
 H44C), C45(H45A,H45B,H45C), C47(H47A,H47B,H47C), C48(H48A,H48B,H48C), C50(H50A,
 H50B,H50C), C51(H51A,H51B,H51C), C58(H58A,H58B,H58C), C59(H59A,H59B,H59C),
 C61(H61A,H61B,H61C), C62(H62A,H62B,H62C), C64(H64A,H64B,H64C), C65(H65A,H65B,
 H65C), C67(H67A,H67B,H67C), C68(H68A,H68B,H68C)
7.c Aromatic/amide H refined with riding coordinates:
 C1(H1), C18(H18), C35(H35), C52(H52)
7.d Fitted hexagon refined as free rotating group:
 C11B(C12B,C13B,C14B,C15B,C16B), C21B(C22B,C23B,C24B,C25B,C26B), C31B(C32B,
 C33B,C34B,C35B,C36B), C41B(C42B,C43B,C44B,C45B,C46B), C51B(C52B,C53B,C54B,C55B,
 C56B), C61B(C62B,C63B,C64B,C65B,C66B), C71B(C72B,C73B,C74B,C75B,C76B),
 C81B(C82B,C83B,C84B,C85B,C86B)
;
_olex2_submission_special_instructions 'No special instructions were received'

loop_
_space_group_symop_operation_xyz
'x, y, z'
'-x, y+1/2, -z'

loop_
_atom_site_label
_atom_site_type_symbol
_atom_site_fract_x
_atom_site_fract_y
_atom_site_fract_z
_atom_site_U_iso_or_equiv
_atom_site_adp_type
_atom_site_occupancy
_atom_site_site_symmetry_order
_atom_site_calc_flag
_atom_site_refinement_flags_posn
_atom_site_refinement_flags_adp
Dy1 Dy 0.25575(5) 0.28152(4) 0.07702(5) 0.01522(16) Uani 1 1 d . .
C1 C 0.2612(12) 0.3252(17) 0.1880(10) 0.016(2) Uani 1 1 d . .
H1 H 0.2625 0.3884 0.1992 0.020 Uiso 1 1 calc R .
C2 C 0.3287(10) 0.2717(19) 0.1770(9) 0.016(2) Uani 1 1 d . .
C3 C 0.3014(12) 0.1787(17) 0.1631(10) 0.016(2) Uani 1 1 d . .
C4 C 0.2138(13) 0.1822(17) 0.1689(10) 0.016(2) Uani 1 1 d . .
C5 C 0.1916(10) 0.274(2) 0.1804(9) 0.016(2) Uani 1 1 d . .
C6 C 0.4137(15) 0.3022(18) 0.1918(13) 0.032(3) Uani 1 1 d . .
H6 H 0.4494 0.2582 0.1700 0.039 Uiso 1 1 calc R .
C7 C 0.4319(14) 0.286(3) 0.2554(11) 0.040(2) Uani 1 1 d . .
H7A H 0.4144 0.2234 0.2664 0.060 Uiso 1 1 calc R .
H7B H 0.4900 0.2917 0.2621 0.060 Uiso 1 1 calc R .
H7C H 0.4031 0.3311 0.2795 0.060 Uiso 1 1 calc R .
C8 C 0.4376(18) 0.394(2) 0.1705(15) 0.040(2) Uani 1 1 d . .
H8A H 0.4239 0.4000 0.1287 0.060 Uiso 1 1 calc R .
H8B H 0.4089 0.4416 0.1930 0.060 Uiso 1 1 calc R .
H8C H 0.4959 0.4022 0.1757 0.060 Uiso 1 1 calc R .
C9 C 0.3479(16) 0.090(2) 0.1572(13) 0.032(3) Uani 1 1 d . .
H9 H 0.3059 0.0405 0.1535 0.039 Uiso 1 1 calc R .
C10 C 0.3945(16) 0.065(2) 0.2091(14) 0.040(2) Uani 1 1 d . .
H10A H 0.3598 0.0676 0.2440 0.060 Uiso 1 1 calc R .
H10B H 0.4154 0.0019 0.2046 0.060 Uiso 1 1 calc R .
H10C H 0.4395 0.1078 0.2138 0.060 Uiso 1 1 calc R .
C11 C 0.3900(16) 0.089(2) 0.1021(13) 0.040(2) Uani 1 1 d . .
H11A H 0.3529 0.1067 0.0704 0.060 Uiso 1 1 calc R .
H11B H 0.4349 0.1327 0.1037 0.060 Uiso 1 1 calc R .
H11C H 0.4109 0.0268 0.0944 0.060 Uiso 1 1 calc R .
C12 C 0.1539(16) 0.106(2) 0.1521(14) 0.032(3) Uani 1 1 d . .
H12 H 0.1020 0.1406 0.1502 0.039 Uiso 1 1 calc R .
C13 C 0.1376(15) 0.038(2) 0.2056(12) 0.040(2) Uani 1 1 d . .
H13A H 0.0993 -0.0096 0.1936 0.060 Uiso 1 1 calc R .
H13B H 0.1884 0.0095 0.2178 0.060 Uiso 1 1 calc R .
H13C H 0.1151 0.0734 0.2386 0.060 Uiso 1 1 calc R .
C14 C 0.1635(16) 0.074(2) 0.0876(13) 0.040(2) Uani 1 1 d . .
H14A H 0.1243 0.0257 0.0789 0.060 Uiso 1 1 calc R .
H14B H 0.1542 0.1270 0.0614 0.060 Uiso 1 1 calc R .
H14C H 0.2182 0.0507 0.0816 0.060 Uiso 1 1 calc R .
C15 C 0.1070(15) 0.3038(18) 0.1979(13) 0.032(3) Uani 1 1 d . .
H15 H 0.0681 0.2640 0.1758 0.039 Uiso 1 1 calc R .
C16 C 0.0968(14) 0.283(3) 0.2637(11) 0.040(2) Uani 1 1 d . .
H16A H 0.0426 0.3012 0.2763 0.060 Uiso 1 1 calc R .
H16B H 0.1041 0.2167 0.2705 0.060 Uiso 1 1 calc R .
H16C H 0.1371 0.3174 0.2863 0.060 Uiso 1 1 calc R .
C17 C 0.0885(16) 0.406(2) 0.1817(12) 0.040(2) Uani 1 1 d . .
H17A H 0.0335 0.4209 0.1939 0.060 Uiso 1 1 calc R .
H17B H 0.1267 0.4462 0.2020 0.060 Uiso 1 1 calc R .
H17C H 0.0936 0.4138 0.1391 0.060 Uiso 1 1 calc R .
C18 C 0.1849(13) 0.4252(16) 0.0329(11) 0.019(2) Uani 1 1 d . .
H18 H 0.1439 0.4561 0.0543 0.023 Uiso 1 1 calc R .
C19 C 0.2675(12) 0.4471(18) 0.0353(11) 0.019(2) Uani 1 1 d . .
C20 C 0.3068(13) 0.3901(18) -0.0048(11) 0.019(2) Uani 1 1 d . .
C21 C 0.2461(16) 0.3307(16) -0.0300(10) 0.019(2) Uani 1 1 d . .
C22 C 0.1720(13) 0.3530(17) -0.0049(11) 0.019(2) Uani 1 1 d . .
C23 C 0.3079(12) 0.5377(13) 0.0652(9) 0.025(2) Uani 1 1 d . .
H23 H 0.3632 0.5235 0.0803 0.030 Uiso 1 1 calc R .
C24 C 0.3115(13) 0.6138(16) 0.0159(10) 0.0276(17) Uani 1 1 d . .
H24A H 0.3461 0.5924 -0.0164 0.041 Uiso 1 1 calc R .
H24B H 0.2571 0.6254 0.0008 0.041 Uiso 1 1 calc R .
H24C H 0.3336 0.6709 0.0324 0.041 Uiso 1 1 calc R .
C25 C 0.2533(14) 0.5726(17) 0.1155(10) 0.0276(17) Uani 1 1 d . .
H25A H 0.2506 0.5257 0.1465 0.041 Uiso 1 1 calc R .
H25B H 0.2756 0.6298 0.1317 0.041 Uiso 1 1 calc R .
H25C H 0.1990 0.5843 0.1001 0.041 Uiso 1 1 calc R .
C26 C 0.3990(15) 0.3895(16) -0.0097(10) 0.025(2) Uani 1 1 d . .
H26 H 0.4218 0.4416 0.0139 0.030 Uiso 1 1 calc R .
C27 C 0.4257(12) 0.3994(17) -0.0756(14) 0.0276(17) Uani 1 1 d . .
H27A H 0.4847 0.3989 -0.0779 0.041 Uiso 1 1 calc R .
H27B H 0.4039 0.3479 -0.0985 0.041 Uiso 1 1 calc R .
H27C H 0.4052 0.4577 -0.0915 0.041 Uiso 1 1 calc R .
C28 C 0.4321(13) 0.2961(18) 0.0145(12) 0.0276(17) Uani 1 1 d . .
H28A H 0.4910 0.2955 0.0114 0.041 Uiso 1 1 calc R .
H28B H 0.4164 0.2891 0.0558 0.041 Uiso 1 1 calc R .
H28C H 0.4097 0.2451 -0.0086 0.041 Uiso 1 1 calc R .
C29 C 0.2630(12) 0.2585(13) -0.0745(11) 0.025(2) Uani 1 1 d . .
H29 H 0.3228 0.2614 -0.0800 0.030 Uiso 1 1 calc R .
C30 C 0.2299(11) 0.2689(19) -0.1355(11) 0.0276(17) Uani 1 1 d . .
H30A H 0.2463 0.2159 -0.1595 0.041 Uiso 1 1 calc R .
H30B H 0.1709 0.2718 -0.1338 0.041 Uiso 1 1 calc R .
H30C H 0.2509 0.3257 -0.1532 0.041 Uiso 1 1 calc R .
C31 C 0.2480(15) 0.1606(18) -0.0478(11) 0.0276(17) Uani 1 1 d . .
H31A H 0.2593 0.1135 -0.0777 0.041 Uiso 1 1 calc R .
H31B H 0.2836 0.1514 -0.0139 0.041 Uiso 1 1 calc R .
H31C H 0.1917 0.1555 -0.0352 0.041 Uiso 1 1 calc R .
C32 C 0.0896(15) 0.3225(17) -0.0284(10) 0.025(2) Uani 1 1 d . .
H32 H 0.0971 0.2640 -0.0511 0.030 Uiso 1 1 calc R .
C33 C 0.0541(13) 0.3888(16) -0.0664(11) 0.0276(17) Uani 1 1 d . .
H33A H 0.0905 0.4011 -0.0994 0.041 Uiso 1 1 calc R .
H33B H 0.0027 0.3651 -0.0814 0.041 Uiso 1 1 calc R .
H33C H 0.0446 0.4461 -0.0445 0.041 Uiso 1 1 calc R .
C34 C 0.0352(13) 0.3033(17) 0.0217(11) 0.0276(17) Uani 1 1 d . .
H34A H 0.0601 0.2574 0.0477 0.041 Uiso 1 1 calc R .
H34B H 0.0257 0.3603 0.0438 0.041 Uiso 1 1 calc R .
H34C H -0.0162 0.2794 0.0069 0.041 Uiso 1 1 calc R .
Dy2 Dy 0.75921(11) 0.90275(5) 0.42314(6) 0.0473(4) Uani 1 1 d . .
C35 C 0.6900(19) 0.753(2) 0.4634(11) 0.040(5) Uani 1 1 d . U
H35 H 0.6509 0.7254 0.4385 0.047 Uiso 1 1 calc R .
C36 C 0.7690(18) 0.734(2) 0.4655(13) 0.040(5) Uani 1 1 d . U
C37 C 0.8093(18) 0.798(2) 0.5044(15) 0.042(4) Uani 1 1 d . U
C38 C 0.7414(18) 0.8519(17) 0.5305(11) 0.028(4) Uani 1 1 d . U
C39 C 0.6761(19) 0.825(2) 0.5061(14) 0.043(5) Uani 1 1 d . U
C40 C 0.7856(14) 0.6569(16) 0.4304(11) 0.038(3) Uani 1 1 d D U
H40 H 0.8354 0.6773 0.4093 0.046 Uiso 1 1 calc R .
C41 C 0.8224(17) 0.5795(18) 0.4768(11) 0.041(2) Uani 1 1 d D U
H41A H 0.8357 0.5229 0.4554 0.062 Uiso 1 1 calc R .
H41B H 0.8712 0.6040 0.4956 0.062 Uiso 1 1 calc R .
H41C H 0.7821 0.5658 0.5071 0.062 Uiso 1 1 calc R .
C42 C 0.7413(17) 0.613(2) 0.3839(12) 0.041(2) Uani 1 1 d D U
H42A H 0.7720 0.5600 0.3691 0.062 Uiso 1 1 calc R .
H42B H 0.6892 0.5916 0.3990 0.062 Uiso 1 1 calc R .
H42C H 0.7324 0.6569 0.3518 0.062 Uiso 1 1 calc R .
C43 C 0.8980(15) 0.799(2) 0.5175(12) 0.038(3) Uani 1 1 d . U
H43 H 0.9198 0.7483 0.4921 0.046 Uiso 1 1 calc R .
C44 C 0.9262(14) 0.775(2) 0.5745(15) 0.041(2) Uani 1 1 d . U
H44A H 0.9851 0.7796 0.5755 0.062 Uiso 1 1 calc R .
H44B H 0.9032 0.8180 0.6034 0.062 Uiso 1 1 calc R .
H44C H 0.9096 0.7122 0.5839 0.062 Uiso 1 1 calc R .
C45 C 0.9348(18) 0.893(2) 0.4871(15) 0.041(2) Uani 1 1 d . U
H45A H 0.9108 0.9016 0.4481 0.062 Uiso 1 1 calc R .
H45B H 0.9221 0.9463 0.5120 0.062 Uiso 1 1 calc R .
H45C H 0.9934 0.8871 0.4833 0.062 Uiso 1 1 calc R .
C46 C 0.7655(14) 0.9337(19) 0.5744(16) 0.038(3) Uani 1 1 d . U
H46 H 0.8251 0.9347 0.5812 0.046 Uiso 1 1 calc R .
C47 C 0.7211(17) 0.915(2) 0.6312(14) 0.041(2) Uani 1 1 d . U
H47A H 0.7400 0.8570 0.6482 0.062 Uiso 1 1 calc R .
H47B H 0.7315 0.9656 0.6590 0.062 Uiso 1 1 calc R .
H47C H 0.6631 0.9113 0.6233 0.062 Uiso 1 1 calc R .
C48 C 0.7369(17) 1.025(2) 0.5466(14) 0.041(2) Uani 1 1 d . U
H48A H 0.7663 1.0363 0.5099 0.062 Uiso 1 1 calc R .
H48B H 0.6790 1.0219 0.5384 0.062 Uiso 1 1 calc R .
H48C H 0.7473 1.0762 0.5741 0.062 Uiso 1 1 calc R .
C49 C 0.5907(16) 0.863(2) 0.5197(13) 0.038(3) Uani 1 1 d . U
H49 H 0.5975 0.9211 0.5430 0.046 Uiso 1 1 calc R .
C50 C 0.5466(14) 0.782(2) 0.5654(12) 0.041(2) Uani 1 1 d . U
H50A H 0.5826 0.7692 0.5986 0.062 Uiso 1 1 calc R .
H50B H 0.4952 0.8060 0.5801 0.062 Uiso 1 1 calc R .
H50C H 0.5370 0.7251 0.5432 0.062 Uiso 1 1 calc R .
C51 C 0.5395(18) 0.884(2) 0.4703(13) 0.041(2) Uani 1 1 d . U
H51A H 0.4876 0.9071 0.4845 0.062 Uiso 1 1 calc R .
H51B H 0.5654 0.9305 0.4455 0.062 Uiso 1 1 calc R .
H51C H 0.5307 0.8275 0.4471 0.062 Uiso 1 1 calc R .
C52 C 0.7642(14) 0.8558(19) 0.3144(11) 0.024(2) Uani 1 1 d . .
H52 H 0.7658 0.7912 0.3078 0.029 Uiso 1 1 calc R .
C53 C 0.8336(14) 0.913(2) 0.3195(11) 0.024(2) Uani 1 1 d . .
C54 C 0.7947(14) 1.0061(18) 0.3313(11) 0.024(2) Uani 1 1 d . .
C55 C 0.7087(14) 0.9993(18) 0.3372(11) 0.024(2) Uani 1 1 d . .
C56 C 0.6899(14) 0.910(2) 0.3208(11) 0.024(2) Uani 1 1 d . .
C57 C 0.9175(14) 0.8914(17) 0.3061(12) 0.025(3) Uani 1 1 d . .
H57 H 0.9543 0.9389 0.3232 0.030 Uiso 1 1 calc R .
C58 C 0.9262(16) 0.8876(19) 0.2377(12) 0.037(2) Uani 1 1 d . .
H58A H 0.9822 0.8729 0.2274 0.056 Uiso 1 1 calc R .
H58B H 0.8904 0.8399 0.2218 0.056 Uiso 1 1 calc R .
H58C H 0.9116 0.9475 0.2209 0.056 Uiso 1 1 calc R .
C59 C 0.9401(16) 0.794(2) 0.3286(13) 0.037(2) Uani 1 1 d . .
H59A H 0.9966 0.7812 0.3191 0.056 Uiso 1 1 calc R .
H59B H 0.9325 0.7914 0.3714 0.056 Uiso 1 1 calc R .
H59C H 0.9054 0.7482 0.3096 0.056 Uiso 1 1 calc R .
C60 C 0.8457(14) 1.0908(18) 0.3465(12) 0.025(3) Uani 1 1 d . .
H60 H 0.8051 1.1385 0.3579 0.030 Uiso 1 1 calc R .
C61 C 0.8845(16) 1.1298(19) 0.2913(13) 0.037(2) Uani 1 1 d . .
H61A H 0.9170 1.1839 0.3016 0.056 Uiso 1 1 calc R .
H61B H 0.9192 1.0828 0.2734 0.056 Uiso 1 1 calc R .
H61C H 0.8424 1.1477 0.2632 0.056 Uiso 1 1 calc R .
C62 C 0.9025(16) 1.0858(19) 0.3999(13) 0.037(2) Uani 1 1 d . .
H62A H 0.8734 1.0601 0.4337 0.056 Uiso 1 1 calc R .
H62B H 0.9486 1.0462 0.3905 0.056 Uiso 1 1 calc R .
H62C H 0.9217 1.1479 0.4096 0.056 Uiso 1 1 calc R .
C63 C 0.6506(15) 1.0782(18) 0.3454(13) 0.025(3) Uani 1 1 d . .
H63 H 0.5956 1.0513 0.3400 0.030 Uiso 1 1 calc R .
C64 C 0.6563(16) 1.1533(18) 0.3032(11) 0.037(2) Uani 1 1 d . .
H64A H 0.6159 1.2004 0.3127 0.056 Uiso 1 1 calc R .
H64B H 0.7103 1.1806 0.3051 0.056 Uiso 1 1 calc R .
H64C H 0.6464 1.1296 0.2634 0.056 Uiso 1 1 calc R .
C65 C 0.6545(16) 1.111(2) 0.4097(13) 0.037(2) Uani 1 1 d . .
H65A H 0.6504 1.0570 0.4359 0.056 Uiso 1 1 calc R .
H65B H 0.7057 1.1423 0.4168 0.056 Uiso 1 1 calc R .
H65C H 0.6097 1.1529 0.4176 0.056 Uiso 1 1 calc R .
C66 C 0.6056(15) 0.8751(17) 0.3061(12) 0.025(3) Uani 1 1 d . .
H66 H 0.5653 0.9048 0.3327 0.030 Uiso 1 1 calc R .
C67 C 0.5864(16) 0.899(2) 0.2424(12) 0.037(2) Uani 1 1 d . .
H67A H 0.5323 0.8763 0.2326 0.056 Uiso 1 1 calc R .
H67B H 0.5886 0.9657 0.2371 0.056 Uiso 1 1 calc R .
H67C H 0.6260 0.8692 0.2165 0.056 Uiso 1 1 calc R .
C68 C 0.5972(15) 0.7687(18) 0.3095(11) 0.037(2) Uani 1 1 d . .
H68A H 0.6088 0.7480 0.3497 0.056 Uiso 1 1 calc R .
H68B H 0.5421 0.7510 0.2987 0.056 Uiso 1 1 calc R .
H68C H 0.6353 0.7400 0.2821 0.056 Uiso 1 1 calc R .
F12B F 0.8988(8) 0.3628(10) 0.2613(7) 0.0295(13) Uani 1 1 d . .
F13B F 0.8925(8) 0.3243(9) 0.3790(6) 0.0295(13) Uani 1 1 d . .
F14B F 0.7539(9) 0.3353(9) 0.4373(6) 0.0295(13) Uani 1 1 d . .
F15B F 0.6108(8) 0.3826(8) 0.3775(6) 0.0295(13) Uani 1 1 d . .
F16B F 0.6179(8) 0.4201(10) 0.2644(7) 0.0295(13) Uani 1 1 d . .
F22B F 0.8646(8) 0.5558(13) 0.2603(7) 0.0380(18) Uani 1 1 d . .
F23B F 0.9823(8) 0.6567(13) 0.2236(7) 0.0380(18) Uani 1 1 d . .
F24B F 1.0259(8) 0.6508(13) 0.1031(7) 0.0380(18) Uani 1 1 d . .
F25B F 0.9538(8) 0.5319(12) 0.0303(8) 0.0380(18) Uani 1 1 d . .
F26B F 0.8352(8) 0.4223(13) 0.0678(8) 0.0380(18) Uani 1 1 d . .
F32B F 0.9190(7) 0.3057(10) 0.1443(7) 0.0281(13) Uani 1 1 d . .
F33B F 0.9285(7) 0.1333(9) 0.1144(6) 0.0281(13) Uani 1 1 d . .
F34B F 0.7916(7) 0.0240(10) 0.1137(6) 0.0281(13) Uani 1 1 d . .
F35B F 0.6468(8) 0.1014(10) 0.1475(7) 0.0281(13) Uani 1 1 d . .
F36B F 0.6387(6) 0.2781(14) 0.1794(6) 0.0281(13) Uani 1 1 d . .
F42B F 0.6951(7) 0.5801(12) 0.2292(7) 0.0323(15) Uani 1 1 d . .
F43B F 0.5761(7) 0.6793(11) 0.1802(6) 0.0323(15) Uani 1 1 d . .
F44B F 0.5054(7) 0.6189(10) 0.0751(6) 0.0323(15) Uani 1 1 d . .
F45B F 0.5597(8) 0.4753(11) 0.0247(6) 0.0323(15) Uani 1 1 d . .
F46B F 0.6752(7) 0.3709(12) 0.0711(8) 0.0323(15) Uani 1 1 d . .
C11B C 0.7587(8) 0.3969(12) 0.2597(4) 0.023(2) Uani 1 1 d . .
C12B C 0.8313(6) 0.3842(12) 0.2893(5) 0.023(2) Uani 1 1 d G .
C13B C 0.8315(6) 0.3641(11) 0.3491(5) 0.023(2) Uani 1 1 d G .
C14B C 0.7590(7) 0.3566(11) 0.3794(4) 0.023(2) Uani 1 1 d G .
C15B C 0.6864(6) 0.3693(12) 0.3499(6) 0.023(2) Uani 1 1 d G .
C16B C 0.6863(6) 0.3894(12) 0.2900(5) 0.023(2) Uani 1 1 d G .
C21B C 0.8458(7) 0.4819(9) 0.1668(6) 0.0194(19) Uani 1 1 d . .
C22B C 0.8830(8) 0.5416(10) 0.2062(5) 0.0194(19) Uani 1 1 d G .
C23B C 0.9442(8) 0.5998(9) 0.1871(5) 0.0194(19) Uani 1 1 d G .
C24B C 0.9682(7) 0.5982(9) 0.1284(6) 0.0194(19) Uani 1 1 d G .
C25B C 0.9310(8) 0.5385(10) 0.0890(5) 0.0194(19) Uani 1 1 d G .
C26B C 0.8697(8) 0.4804(10) 0.1081(6) 0.0194(19) Uani 1 1 d G .
C31B C 0.7789(7) 0.2993(8) 0.1620(6) 0.018(3) Uani 1 1 d . U
C32B C 0.8519(6) 0.2615(10) 0.1442(7) 0.025(4) Uani 1 1 d G U
C33B C 0.8559(7) 0.1691(10) 0.1279(7) 0.023(3) Uani 1 1 d G U
C34B C 0.7870(9) 0.1147(8) 0.1296(8) 0.032(4) Uani 1 1 d G U
C35B C 0.7140(7) 0.1525(10) 0.1475(9) 0.030(4) Uani 1 1 d G U
C36B C 0.7100(6) 0.2448(10) 0.1637(7) 0.025(4) Uani 1 1 d G U
C41B C 0.6854(8) 0.4679(10) 0.1537(7) 0.027(2) Uani 1 1 d . .
C42B C 0.6596(9) 0.5483(11) 0.1812(6) 0.027(2) Uani 1 1 d G .
C43B C 0.5991(9) 0.6014(9) 0.1558(7) 0.027(2) Uani 1 1 d G .
C44B C 0.5643(8) 0.5741(10) 0.1029(7) 0.027(2) Uani 1 1 d G .
C45B C 0.5900(8) 0.4937(11) 0.0754(6) 0.027(2) Uani 1 1 d G .
C46B C 0.6505(9) 0.4406(9) 0.1008(7) 0.027(2) Uani 1 1 d G .
B1 B 0.7687(12) 0.416(2) 0.1849(11) 0.019(6) Uani 1 1 d . U
F52B F 0.1827(12) 0.6088(14) 0.2653(10) 0.066(3) Uani 1 1 d . .
F53B F 0.0625(12) 0.5104(14) 0.3113(9) 0.066(3) Uani 1 1 d . .
F54B F 0.0008(12) 0.5566(13) 0.4140(9) 0.066(3) Uani 1 1 d . .
F55B F 0.0623(13) 0.7242(13) 0.4782(10) 0.066(3) Uani 1 1 d . .
F56B F 0.1769(13) 0.8193(14) 0.4290(12) 0.066(3) Uani 1 1 d . .
F62B F 0.3369(12) 0.7558(12) 0.4321(10) 0.055(2) Uani 1 1 d . .
F63B F 0.4474(12) 0.6434(12) 0.4685(9) 0.055(2) Uani 1 1 d . .
F64B F 0.5265(12) 0.5308(13) 0.3893(8) 0.055(2) Uani 1 1 d . .
F65B F 0.4728(12) 0.5227(13) 0.2795(9) 0.055(2) Uani 1 1 d . .
F66B F 0.3542(12) 0.6340(12) 0.2393(9) 0.055(2) Uani 1 1 d . .
F72B F 0.1299(17) 0.9047(16) 0.3233(12) 0.086(4) Uani 1 1 d . .
F73B F 0.1353(17) 1.0790(14) 0.3574(12) 0.086(4) Uani 1 1 d . .
F74B F 0.2668(16) 1.1567(12) 0.3831(10) 0.086(4) Uani 1 1 d . .
F75B F 0.4087(16) 1.0581(13) 0.3800(11) 0.086(4) Uani 1 1 d . .
F76B F 0.4141(18) 0.8772(14) 0.3535(13) 0.086(4) Uani 1 1 d . .
F82B F 0.3997(12) 0.8130(17) 0.2328(9) 0.069(3) Uani 1 1 d . .
F83B F 0.4014(11) 0.8280(15) 0.1227(8) 0.069(3) Uani 1 1 d . .
F84B F 0.2483(13) 0.8503(18) 0.0616(8) 0.069(3) Uani 1 1 d . .
F85B F 0.1207(11) 0.8284(15) 0.1200(8) 0.069(3) Uani 1 1 d . .
F86B F 0.1167(10) 0.776(2) 0.2366(9) 0.069(3) Uani 1 1 d . .
C51B C 0.1870(10) 0.7130(13) 0.3427(9) 0.044(3) Uani 1 1 d . .
C52B C 0.1536(12) 0.6366(14) 0.3150(8) 0.044(3) Uani 1 1 d G .
C53B C 0.0921(11) 0.5874(12) 0.3423(9) 0.044(3) Uani 1 1 d G .
C54B C 0.0642(10) 0.6146(13) 0.3973(9) 0.044(3) Uani 1 1 d G .
C55B C 0.0976(11) 0.6911(14) 0.4250(8) 0.044(3) Uani 1 1 d G .
C56B C 0.1591(11) 0.7403(12) 0.3977(9) 0.044(3) Uani 1 1 d G .
C61B C 0.3435(11) 0.7048(13) 0.3362(9) 0.043(3) Uani 1 1 d . .
C62B C 0.3687(11) 0.7123(13) 0.3944(9) 0.043(3) Uani 1 1 d G .
C63B C 0.4285(11) 0.6542(14) 0.4159(7) 0.043(3) Uani 1 1 d G .
C64B C 0.4631(10) 0.5886(13) 0.3792(8) 0.043(3) Uani 1 1 d G .
C65B C 0.4380(11) 0.5811(13) 0.3210(8) 0.043(3) Uani 1 1 d G .
C66B C 0.3782(11) 0.6392(15) 0.2995(7) 0.043(3) Uani 1 1 d G .
C71B C 0.2700(12) 0.8832(10) 0.3370(10) 0.049(4) Uani 1 1 d . .
C72B C 0.1999(10) 0.9351(13) 0.3420(11) 0.049(4) Uani 1 1 d G .
C73B C 0.2042(10) 1.0277(13) 0.3574(11) 0.049(4) Uani 1 1 d G .
C74B C 0.2787(12) 1.0686(10) 0.3678(10) 0.049(4) Uani 1 1 d G .
C75B C 0.3489(10) 1.0167(13) 0.3628(10) 0.049(4) Uani 1 1 d G .
C76B C 0.3445(10) 0.9240(13) 0.3474(11) 0.049(4) Uani 1 1 d G .
C81B C 0.2603(10) 0.7874(13) 0.2407(5) 0.040(3) Uani 1 1 d . .
C82B C 0.3286(8) 0.8145(12) 0.2098(7) 0.040(3) Uani 1 1 d G .
C83B C 0.3228(9) 0.8367(11) 0.1504(7) 0.040(3) Uani 1 1 d G .
C84B C 0.2487(11) 0.8317(11) 0.1219(5) 0.040(3) Uani 1 1 d G .
C85B C 0.1804(9) 0.8045(11) 0.1528(7) 0.040(3) Uani 1 1 d G .
C86B C 0.1862(8) 0.7824(13) 0.2122(7) 0.040(3) Uani 1 1 d G .
B2 B 0.2650(10) 0.778(2) 0.3144(9) 0.017(4) Uani 1 1 d . U

loop_
_atom_site_aniso_label
_atom_site_aniso_U_11
_atom_site_aniso_U_22
_atom_site_aniso_U_33
_atom_site_aniso_U_23
_atom_site_aniso_U_13
_atom_site_aniso_U_12
Dy1 0.0210(3) 0.0099(3) 0.0147(3) 0.0001(6) -0.0037(4) 0.0035(6)
C1 0.014(4) 0.020(5) 0.016(4) 0.003(4) 0.000(3) 0.003(4)
C2 0.014(4) 0.020(5) 0.016(4) 0.003(4) 0.000(3) 0.003(4)
C3 0.014(4) 0.020(5) 0.016(4) 0.003(4) 0.000(3) 0.003(4)
C4 0.014(4) 0.020(5) 0.016(4) 0.003(4) 0.000(3) 0.003(4)
C5 0.014(4) 0.020(5) 0.016(4) 0.003(4) 0.000(3) 0.003(4)
C6 0.030(6) 0.031(8) 0.037(7) -0.006(5) -0.005(6) -0.008(6)
C7 0.039(5) 0.041(5) 0.041(5) 0.009(5) -0.012(4) 0.001(4)
C8 0.039(5) 0.041(5) 0.041(5) 0.009(5) -0.012(4) 0.001(4)
C9 0.030(6) 0.031(8) 0.037(7) -0.006(5) -0.005(6) -0.008(6)
C10 0.039(5) 0.041(5) 0.041(5) 0.009(5) -0.012(4) 0.001(4)
C11 0.039(5) 0.041(5) 0.041(5) 0.009(5) -0.012(4) 0.001(4)
C12 0.030(6) 0.031(8) 0.037(7) -0.006(5) -0.005(6) -0.008(6)
C13 0.039(5) 0.041(5) 0.041(5) 0.009(5) -0.012(4) 0.001(4)
C14 0.039(5) 0.041(5) 0.041(5) 0.009(5) -0.012(4) 0.001(4)
C15 0.030(6) 0.031(8) 0.037(7) -0.006(5) -0.005(6) -0.008(6)
C16 0.039(5) 0.041(5) 0.041(5) 0.009(5) -0.012(4) 0.001(4)
C17 0.039(5) 0.041(5) 0.041(5) 0.009(5) -0.012(4) 0.001(4)
C18 0.018(4) 0.019(5) 0.021(5) 0.006(4) 0.001(4) 0.001(4)
C19 0.018(4) 0.019(5) 0.021(5) 0.006(4) 0.001(4) 0.001(4)
C20 0.018(4) 0.019(5) 0.021(5) 0.006(4) 0.001(4) 0.001(4)
C21 0.018(4) 0.019(5) 0.021(5) 0.006(4) 0.001(4) 0.001(4)
C22 0.018(4) 0.019(5) 0.021(5) 0.006(4) 0.001(4) 0.001(4)
C23 0.036(6) 0.015(5) 0.022(5) -0.003(4) -0.004(5) 0.001(4)
C24 0.025(3) 0.025(4) 0.033(4) -0.003(3) 0.008(3) -0.003(3)
C25 0.025(3) 0.025(4) 0.033(4) -0.003(3) 0.008(3) -0.003(3)
C26 0.036(6) 0.015(5) 0.022(5) -0.003(4) -0.004(5) 0.001(4)
C27 0.025(3) 0.025(4) 0.033(4) -0.003(3) 0.008(3) -0.003(3)
C28 0.025(3) 0.025(4) 0.033(4) -0.003(3) 0.008(3) -0.003(3)
C29 0.036(6) 0.015(5) 0.022(5) -0.003(4) -0.004(5) 0.001(4)
C30 0.025(3) 0.025(4) 0.033(4) -0.003(3) 0.008(3) -0.003(3)
C31 0.025(3) 0.025(4) 0.033(4) -0.003(3) 0.008(3) -0.003(3)
C32 0.036(6) 0.015(5) 0.022(5) -0.003(4) -0.004(5) 0.001(4)
C33 0.025(3) 0.025(4) 0.033(4) -0.003(3) 0.008(3) -0.003(3)
C34 0.025(3) 0.025(4) 0.033(4) -0.003(3) 0.008(3) -0.003(3)
Dy2 0.0991(12) 0.0184(5) 0.0246(6) -0.0010(6) -0.0001(12) -0.0041(9)
C35 0.063(11) 0.044(13) 0.012(9) 0.002(8) -0.004(9) 0.004(9)
C36 0.061(11) 0.035(10) 0.025(10) 0.001(7) 0.009(9) 0.013(9)
C37 0.053(8) 0.035(12) 0.037(12) 0.012(8) -0.004(8) 0.006(8)
C38 0.044(9) 0.013(7) 0.027(8) 0.004(6) 0.008(9) 0.000(8)
C39 0.053(8) 0.049(15) 0.025(12) -0.001(9) 0.001(8) 0.015(9)
C40 0.032(5) 0.037(6) 0.046(6) -0.006(5) 0.002(5) -0.011(4)
C41 0.051(5) 0.032(4) 0.041(5) -0.007(4) 0.005(4) -0.002(4)
C42 0.051(5) 0.032(4) 0.041(5) -0.007(4) 0.005(4) -0.002(4)
C43 0.032(5) 0.037(6) 0.046(6) -0.006(5) 0.002(5) -0.011(4)
C44 0.051(5) 0.032(4) 0.041(5) -0.007(4) 0.005(4) -0.002(4)
C45 0.051(5) 0.032(4) 0.041(5) -0.007(4) 0.005(4) -0.002(4)
C46 0.032(5) 0.037(6) 0.046(6) -0.006(5) 0.002(5) -0.011(4)
C47 0.051(5) 0.032(4) 0.041(5) -0.007(4) 0.005(4) -0.002(4)
C48 0.051(5) 0.032(4) 0.041(5) -0.007(4) 0.005(4) -0.002(4)
C49 0.032(5) 0.037(6) 0.046(6) -0.006(5) 0.002(5) -0.011(4)
C50 0.051(5) 0.032(4) 0.041(5) -0.007(4) 0.005(4) -0.002(4)
C51 0.051(5) 0.032(4) 0.041(5) -0.007(4) 0.005(4) -0.002(4)
C52 0.028(5) 0.023(6) 0.021(5) 0.002(4) -0.001(4) -0.013(5)
C53 0.028(5) 0.023(6) 0.021(5) 0.002(4) -0.001(4) -0.013(5)
C54 0.028(5) 0.023(6) 0.021(5) 0.002(4) -0.001(4) -0.013(5)
C55 0.028(5) 0.023(6) 0.021(5) 0.002(4) -0.001(4) -0.013(5)
C56 0.028(5) 0.023(6) 0.021(5) 0.002(4) -0.001(4) -0.013(5)
C57 0.025(5) 0.019(6) 0.030(6) -0.001(5) -0.004(5) -0.006(5)
C58 0.041(5) 0.031(5) 0.039(5) 0.004(4) -0.009(4) -0.001(4)
C59 0.041(5) 0.031(5) 0.039(5) 0.004(4) -0.009(4) -0.001(4)
C60 0.025(5) 0.019(6) 0.030(6) -0.001(5) -0.004(5) -0.006(5)
C61 0.041(5) 0.031(5) 0.039(5) 0.004(4) -0.009(4) -0.001(4)
C62 0.041(5) 0.031(5) 0.039(5) 0.004(4) -0.009(4) -0.001(4)
C63 0.025(5) 0.019(6) 0.030(6) -0.001(5) -0.004(5) -0.006(5)
C64 0.041(5) 0.031(5) 0.039(5) 0.004(4) -0.009(4) -0.001(4)
C65 0.041(5) 0.031(5) 0.039(5) 0.004(4) -0.009(4) -0.001(4)
C66 0.025(5) 0.019(6) 0.030(6) -0.001(5) -0.004(5) -0.006(5)
C67 0.041(5) 0.031(5) 0.039(5) 0.004(4) -0.009(4) -0.001(4)
C68 0.041(5) 0.031(5) 0.039(5) 0.004(4) -0.009(4) -0.001(4)
F12B 0.031(3) 0.026(3) 0.031(3) 0.006(2) 0.005(3) -0.004(2)
F13B 0.031(3) 0.026(3) 0.031(3) 0.006(2) 0.005(3) -0.004(2)
F14B 0.031(3) 0.026(3) 0.031(3) 0.006(2) 0.005(3) -0.004(2)
F15B 0.031(3) 0.026(3) 0.031(3) 0.006(2) 0.005(3) -0.004(2)
F16B 0.031(3) 0.026(3) 0.031(3) 0.006(2) 0.005(3) -0.004(2)
F22B 0.018(3) 0.057(5) 0.039(4) 0.003(4) 0.008(3) -0.007(3)
F23B 0.018(3) 0.057(5) 0.039(4) 0.003(4) 0.008(3) -0.007(3)
F24B 0.018(3) 0.057(5) 0.039(4) 0.003(4) 0.008(3) -0.007(3)
F25B 0.018(3) 0.057(5) 0.039(4) 0.003(4) 0.008(3) -0.007(3)
F26B 0.018(3) 0.057(5) 0.039(4) 0.003(4) 0.008(3) -0.007(3)
F32B 0.021(2) 0.027(3) 0.037(3) -0.005(3) 0.004(2) 0.003(2)
F33B 0.021(2) 0.027(3) 0.037(3) -0.005(3) 0.004(2) 0.003(2)
F34B 0.021(2) 0.027(3) 0.037(3) -0.005(3) 0.004(2) 0.003(2)
F35B 0.021(2) 0.027(3) 0.037(3) -0.005(3) 0.004(2) 0.003(2)
F36B 0.021(2) 0.027(3) 0.037(3) -0.005(3) 0.004(2) 0.003(2)
F42B 0.018(3) 0.049(4) 0.030(3) 0.010(3) -0.003(2) -0.004(3)
F43B 0.018(3) 0.049(4) 0.030(3) 0.010(3) -0.003(2) -0.004(3)
F44B 0.018(3) 0.049(4) 0.030(3) 0.010(3) -0.003(2) -0.004(3)
F45B 0.018(3) 0.049(4) 0.030(3) 0.010(3) -0.003(2) -0.004(3)
F46B 0.018(3) 0.049(4) 0.030(3) 0.010(3) -0.003(2) -0.004(3)
C11B 0.012(4) 0.038(5) 0.020(4) 0.001(4) 0.002(4) 0.013(3)
C12B 0.012(4) 0.038(5) 0.020(4) 0.001(4) 0.002(4) 0.013(3)
C13B 0.012(4) 0.038(5) 0.020(4) 0.001(4) 0.002(4) 0.013(3)
C14B 0.012(4) 0.038(5) 0.020(4) 0.001(4) 0.002(4) 0.013(3)
C15B 0.012(4) 0.038(5) 0.020(4) 0.001(4) 0.002(4) 0.013(3)
C16B 0.012(4) 0.038(5) 0.020(4) 0.001(4) 0.002(4) 0.013(3)
C21B 0.018(4) 0.020(5) 0.020(5) 0.001(4) 0.003(3) 0.006(3)
C22B 0.018(4) 0.020(5) 0.020(5) 0.001(4) 0.003(3) 0.006(3)
C23B 0.018(4) 0.020(5) 0.020(5) 0.001(4) 0.003(3) 0.006(3)
C24B 0.018(4) 0.020(5) 0.020(5) 0.001(4) 0.003(3) 0.006(3)
C25B 0.018(4) 0.020(5) 0.020(5) 0.001(4) 0.003(3) 0.006(3)
C26B 0.018(4) 0.020(5) 0.020(5) 0.001(4) 0.003(3) 0.006(3)
C31B 0.025(4) 0.019(6) 0.009(6) 0.001(5) 0.004(4) -0.006(4)
C32B 0.027(4) 0.020(6) 0.027(9) -0.002(5) 0.009(4) -0.006(4)
C33B 0.030(5) 0.019(6) 0.022(9) -0.001(5) 0.006(5) -0.004(4)
C34B 0.032(5) 0.021(6) 0.041(12) -0.006(5) 0.011(5) -0.007(4)
C35B 0.031(5) 0.021(6) 0.037(11) -0.007(6) 0.008(5) -0.008(4)
C36B 0.027(4) 0.020(6) 0.027(9) -0.004(5) 0.008(5) -0.007(4)
C41B 0.023(4) 0.025(5) 0.033(6) 0.012(4) -0.008(4) -0.009(4)
C42B 0.023(4) 0.025(5) 0.033(6) 0.012(4) -0.008(4) -0.009(4)
C43B 0.023(4) 0.025(5) 0.033(6) 0.012(4) -0.008(4) -0.009(4)
C44B 0.023(4) 0.025(5) 0.033(6) 0.012(4) -0.008(4) -0.009(4)
C45B 0.023(4) 0.025(5) 0.033(6) 0.012(4) -0.008(4) -0.009(4)
C46B 0.023(4) 0.025(5) 0.033(6) 0.012(4) -0.008(4) -0.009(4)
B1 0.018(6) 0.019(6) 0.019(6) -0.001(3) -0.001(3) -0.002(3)
F52B 0.082(6) 0.042(5) 0.075(6) -0.008(4) 0.041(5) -0.004(4)
F53B 0.082(6) 0.042(5) 0.075(6) -0.008(4) 0.041(5) -0.004(4)
F54B 0.082(6) 0.042(5) 0.075(6) -0.008(4) 0.041(5) -0.004(4)
F55B 0.082(6) 0.042(5) 0.075(6) -0.008(4) 0.041(5) -0.004(4)
F56B 0.082(6) 0.042(5) 0.075(6) -0.008(4) 0.041(5) -0.004(4)
F62B 0.082(5) 0.031(4) 0.052(5) -0.012(4) -0.016(4) 0.020(4)
F63B 0.082(5) 0.031(4) 0.052(5) -0.012(4) -0.016(4) 0.020(4)
F64B 0.082(5) 0.031(4) 0.052(5) -0.012(4) -0.016(4) 0.020(4)
F65B 0.082(5) 0.031(4) 0.052(5) -0.012(4) -0.016(4) 0.020(4)
F66B 0.082(5) 0.031(4) 0.052(5) -0.012(4) -0.016(4) 0.020(4)
F72B 0.143(10) 0.022(4) 0.095(8) -0.015(5) -0.010(7) 0.023(5)
F73B 0.143(10) 0.022(4) 0.095(8) -0.015(5) -0.010(7) 0.023(5)
F74B 0.143(10) 0.022(4) 0.095(8) -0.015(5) -0.010(7) 0.023(5)
F75B 0.143(10) 0.022(4) 0.095(8) -0.015(5) -0.010(7) 0.023(5)
F76B 0.143(10) 0.022(4) 0.095(8) -0.015(5) -0.010(7) 0.023(5)
F82B 0.055(4) 0.115(8) 0.036(4) 0.013(5) 0.004(4) -0.023(5)
F83B 0.055(4) 0.115(8) 0.036(4) 0.013(5) 0.004(4) -0.023(5)
F84B 0.055(4) 0.115(8) 0.036(4) 0.013(5) 0.004(4) -0.023(5)
F85B 0.055(4) 0.115(8) 0.036(4) 0.013(5) 0.004(4) -0.023(5)
F86B 0.055(4) 0.115(8) 0.036(4) 0.013(5) 0.004(4) -0.023(5)
C51B 0.043(6) 0.032(7) 0.057(9) 0.014(6) 0.012(6) 0.009(5)
C52B 0.043(6) 0.032(7) 0.057(9) 0.014(6) 0.012(6) 0.009(5)
C53B 0.043(6) 0.032(7) 0.057(9) 0.014(6) 0.012(6) 0.009(5)
C54B 0.043(6) 0.032(7) 0.057(9) 0.014(6) 0.012(6) 0.009(5)
C55B 0.043(6) 0.032(7) 0.057(9) 0.014(6) 0.012(6) 0.009(5)
C56B 0.043(6) 0.032(7) 0.057(9) 0.014(6) 0.012(6) 0.009(5)
C61B 0.041(6) 0.041(7) 0.048(8) 0.010(6) -0.007(5) 0.000(5)
C62B 0.041(6) 0.041(7) 0.048(8) 0.010(6) -0.007(5) 0.000(5)
C63B 0.041(6) 0.041(7) 0.048(8) 0.010(6) -0.007(5) 0.000(5)
C64B 0.041(6) 0.041(7) 0.048(8) 0.010(6) -0.007(5) 0.000(5)
C65B 0.041(6) 0.041(7) 0.048(8) 0.010(6) -0.007(5) 0.000(5)
C66B 0.041(6) 0.041(7) 0.048(8) 0.010(6) -0.007(5) 0.000(5)
C71B 0.080(9) 0.022(6) 0.045(7) -0.010(5) -0.002(6) 0.010(6)
C72B 0.080(9) 0.022(6) 0.045(7) -0.010(5) -0.002(6) 0.010(6)
C73B 0.080(9) 0.022(6) 0.045(7) -0.010(5) -0.002(6) 0.010(6)
C74B 0.080(9) 0.022(6) 0.045(7) -0.010(5) -0.002(6) 0.010(6)
C75B 0.080(9) 0.022(6) 0.045(7) -0.010(5) -0.002(6) 0.010(6)
C76B 0.080(9) 0.022(6) 0.045(7) -0.010(5) -0.002(6) 0.010(6)
C81B 0.065(6) 0.016(5) 0.040(6) 0.005(5) 0.010(6) 0.021(5)
C82B 0.065(6) 0.016(5) 0.040(6) 0.005(5) 0.010(6) 0.021(5)
C83B 0.065(6) 0.016(5) 0.040(6) 0.005(5) 0.010(6) 0.021(5)
C84B 0.065(6) 0.016(5) 0.040(6) 0.005(5) 0.010(6) 0.021(5)
C85B 0.065(6) 0.016(5) 0.040(6) 0.005(5) 0.010(6) 0.021(5)
C86B 0.065(6) 0.016(5) 0.040(6) 0.005(5) 0.010(6) 0.021(5)
B2 0.015(5) 0.017(5) 0.018(5) -0.001(3) 0.000(3) 0.002(3)

loop_
_atom_type_symbol
_atom_type_description
_atom_type_scat_dispersion_real
_atom_type_scat_dispersion_imag
_atom_type_scat_source
C C 0.0033 0.0016 'International Tables Vol C Tables 4.2.6.8 and 6.1.1.4'
H H 0.0000 0.0000 'International Tables Vol C Tables 4.2.6.8 and 6.1.1.4'
B B 0.0013 0.0007 'International Tables Vol C Tables 4.2.6.8 and 6.1.1.4'
Dy Dy -0.1892 4.4098 'International Tables Vol C Tables 4.2.6.8 and 6.1.1.4'
F F 0.0171 0.0103 'International Tables Vol C Tables 4.2.6.8 and 6.1.1.4'

loop_
_geom_angle_atom_site_label_1
_geom_angle_atom_site_label_2
_geom_angle_atom_site_label_3
_geom_angle
C1 Dy1 C4 51.2(7)
C2 Dy1 C1 31.1(7)
C2 Dy1 C4 52.7(7)
C2 Dy1 C5 52.4(5)
C2 Dy1 C18 126.7(8)
C2 Dy1 C19 109.8(8)
C2 Dy1 C20 121.0(7)
C3 Dy1 C1 52.8(7)
C3 Dy1 C2 32.9(8)
C3 Dy1 C4 32.6(6)
C3 Dy1 C5 53.6(7)
C3 Dy1 C18 153.2(8)
C3 Dy1 C19 142.5(7)
C3 Dy1 C20 143.6(6)
C5 Dy1 C1 30.9(7)
C5 Dy1 C4 31.4(9)
C5 Dy1 C18 101.4(8)
C5 Dy1 C19 113.7(9)
C18 Dy1 C1 101.2(8)
C18 Dy1 C4 128.8(7)
C19 Dy1 C1 97.2(8)
C19 Dy1 C4 144.9(8)
C19 Dy1 C18 31.5(7)
C20 Dy1 C1 122.6(8)
C20 Dy1 C4 173.4(8)
C20 Dy1 C5 144.7(9)
C20 Dy1 C18 51.7(7)
C20 Dy1 C19 31.2(8)
C21 Dy1 C1 149.5(7)
C21 Dy1 C2 152.7(8)
C21 Dy1 C3 155.4(8)
C21 Dy1 C4 153.8(8)
C21 Dy1 C5 149.0(7)
C21 Dy1 C18 51.4(8)
C21 Dy1 C19 52.7(8)
C21 Dy1 C20 32.7(8)
C21 Dy1 C22 31.9(8)
C22 Dy1 C1 128.9(8)
C22 Dy1 C2 157.5(8)
C22 Dy1 C3 162.4(7)
C22 Dy1 C4 131.2(7)
C22 Dy1 C5 117.2(7)
C22 Dy1 C18 30.9(8)
C22 Dy1 C19 52.8(7)
C22 Dy1 C20 53.4(7)
C2 C1 Dy1 73.5(13)
C5 C1 Dy1 73.8(13)
C5 C1 C2 111(2)
C1 C2 Dy1 75.4(12)
C1 C2 C3 107.8(17)
C1 C2 C6 123(2)
C3 C2 Dy1 73.4(11)
C3 C2 C6 127(2)
C6 C2 Dy1 128.0(16)
C2 C3 Dy1 73.7(12)
C2 C3 C4 105(2)
C2 C3 C9 130.7(18)
C4 C3 Dy1 75.9(14)
C4 C3 C9 123(2)
C9 C3 Dy1 125.4(16)
C3 C4 Dy1 71.5(14)
C3 C4 C12 127(2)
C5 C4 Dy1 72.4(13)
C5 C4 C3 108(2)
C5 C4 C12 124.1(19)
C12 C4 Dy1 111.7(16)
C1 C5 Dy1 75.3(12)
C1 C5 C4 108.1(19)
C1 C5 C15 126(2)
C4 C5 Dy1 76.2(13)
C4 C5 C15 124(2)
C15 C5 Dy1 127.5(16)
C7 C6 C2 111(2)
C8 C6 C2 116(2)
C8 C6 C7 114(2)
C10 C9 C3 114(2)
C11 C9 C3 109(2)
C11 C9 C10 117(2)
C4 C12 C13 111(2)
C4 C12 C14 112(2)
C14 C12 C13 125(3)
C5 C15 C16 108(2)
C5 C15 C17 113(2)
C16 C15 C17 113(3)
C19 C18 Dy1 74.0(14)
C22 C18 Dy1 72.4(14)
C22 C18 C19 110(2)
C18 C19 Dy1 74.4(14)
C18 C19 C23 127(2)
C20 C19 Dy1 74.0(15)
C20 C19 C18 107(2)
C20 C19 C23 124.1(19)
C23 C19 Dy1 129.0(14)
C19 C20 Dy1 74.7(14)
C19 C20 C21 107(2)
C19 C20 C26 121(2)
C21 C20 Dy1 72.0(13)
C21 C20 C26 132(2)
C26 C20 Dy1 112.1(15)
C20 C21 Dy1 75.3(14)
C20 C21 C29 124(2)
C22 C21 Dy1 74.2(14)
C22 C21 C20 108(2)
C22 C21 C29 128(2)
C29 C21 Dy1 116.4(15)
C18 C22 Dy1 76.7(14)
C18 C22 C21 107(2)
C18 C22 C32 125(2)
C21 C22 Dy1 73.9(13)
C21 C22 C32 125(2)
C32 C22 Dy1 128.7(16)
C24 C23 C19 106.6(17)
C25 C23 C19 109.4(17)
C25 C23 C24 108.7(18)
C20 C26 C27 110.6(19)
C20 C26 C28 109(2)
C28 C26 C27 108.4(19)
C21 C29 C30 119.5(18)
C21 C29 C31 110(2)
C30 C29 C31 113.1(19)
C33 C32 C22 113(2)
C33 C32 C34 110(2)
C34 C32 C22 109.2(19)
C35 Dy2 C36 29.6(10)
C35 Dy2 C53 124.0(8)
C35 Dy2 C54 147.7(8)
C36 Dy2 C53 110.3(9)
C37 Dy2 C35 52.5(10)
C37 Dy2 C36 32.3(11)
C37 Dy2 C38 34.1(10)
C37 Dy2 C39 51.9(10)
C37 Dy2 C52 122.1(10)
C37 Dy2 C53 121.8(10)
C37 Dy2 C54 147.7(9)
C37 Dy2 C55 176.3(10)
C37 Dy2 C56 145.3(10)
C38 Dy2 C35 51.6(8)
C38 Dy2 C36 52.6(9)
C38 Dy2 C39 28.7(10)
C38 Dy2 C53 155.6(9)
C38 Dy2 C54 160.4(8)
C38 Dy2 C56 144.3(8)
C39 Dy2 C35 32.0(9)
C39 Dy2 C36 50.4(9)
C39 Dy2 C53 156.0(10)
C39 Dy2 C54 160.3(9)
C52 Dy2 C35 97.6(8)
C52 Dy2 C36 95.9(9)
C52 Dy2 C38 147.5(8)
C52 Dy2 C39 127.0(10)
C52 Dy2 C53 31.6(7)
C52 Dy2 C54 51.7(8)
C52 Dy2 C56 33.1(8)
C54 Dy2 C36 143.5(9)
C54 Dy2 C53 33.2(9)
C55 Dy2 C35 125.4(8)
C55 Dy2 C36 144.3(9)
C55 Dy2 C38 148.2(9)
C55 Dy2 C39 128.5(9)
C55 Dy2 C52 54.4(9)
C55 Dy2 C53 56.1(8)
C55 Dy2 C54 32.2(6)
C55 Dy2 C56 31.1(9)
C56 Dy2 C35 98.8(8)
C56 Dy2 C36 113.1(10)
C56 Dy2 C39 115.7(9)
C56 Dy2 C53 53.9(7)
C56 Dy2 C54 50.7(7)
C36 C35 Dy2 76(2)
C36 C35 C39 107(3)
C39 C35 Dy2 73.1(19)
C35 C36 Dy2 74.4(19)
C35 C36 C37 110(3)
C35 C36 C40 110(3)
C37 C36 Dy2 69.9(18)
C40 C36 Dy2 123(2)
C40 C36 C37 140(3)
C36 C37 Dy2 77.8(18)
C36 C37 C38 103(2)
C36 C37 C43 126(3)
C38 C37 Dy2 74.0(15)
C38 C37 C43 131(3)
C43 C37 Dy2 117(2)
C37 C38 Dy2 71.8(16)
C37 C38 C46 117(2)
C39 C38 Dy2 77.0(19)
C39 C38 C37 108(3)
C39 C38 C46 135(3)
C46 C38 Dy2 110.5(17)
C35 C39 Dy2 74.8(18)
C35 C39 C49 123(3)
C38 C39 Dy2 74.3(19)
C38 C39 C35 112(3)
C38 C39 C49 125(3)
C49 C39 Dy2 118(2)
C36 C40 C41 104(2)
C36 C40 C42 132(2)
C42 C40 C41 111(2)
C37 C43 C45 107(2)
C44 C43 C37 120(2)
C44 C43 C45 117(2)
C47 C46 C38 106(2)
C47 C46 C48 111(2)
C48 C46 C38 108(2)
C39 C49 C50 105(2)
C51 C49 C39 117(3)
C51 C49 C50 111(2)
C53 C52 Dy2 78.1(15)
C53 C52 C56 111(2)
C56 C52 Dy2 74.6(15)
C52 C53 Dy2 70.3(14)
C52 C53 C54 101(2)
C52 C53 C57 129(3)
C54 C53 Dy2 72.4(13)
C57 C53 Dy2 127.8(18)
C57 C53 C54 129(2)
C53 C54 Dy2 74.4(13)
C53 C54 C60 121(2)
C55 C54 Dy2 70.4(15)
C55 C54 C53 112(2)
C55 C54 C60 126(3)
C60 C54 Dy2 113.7(15)
C54 C55 Dy2 77.5(16)
C54 C55 C63 126(2)
C56 C55 Dy2 76.5(15)
C56 C55 C54 105(2)
C56 C55 C63 127(2)
C63 C55 Dy2 122.3(18)
C52 C56 Dy2 72.3(14)
C52 C56 C66 125(2)
C55 C56 Dy2 72.4(14)
C55 C56 C52 110(2)
C55 C56 C66 125(2)
C66 C56 Dy2 126.0(17)
C53 C57 C58 108(2)
C53 C57 C59 111(2)
C59 C57 C58 106(2)
C54 C60 C62 119(2)
C61 C60 C54 110(2)
C61 C60 C62 114(2)
C55 C63 C65 109(2)
C64 C63 C55 117(2)
C64 C63 C65 113(2)
C56 C66 C68 114(2)
C67 C66 C56 109(2)
C67 C66 C68 105(2)
C12B C11B C16B 120.0
C12B C11B B1 114.3(10)
C16B C11B B1 125.6(10)
F12B C12B C11B 122.1(11)
F12B C12B C13B 114.8(11)
C13B C12B C11B 120.0
F13B C13B C12B 125.6(10)
F13B C13B C14B 111.5(10)
C12B C13B C14B 120.0
F14B C14B C13B 123.6(11)
F14B C14B C15B 116.4(11)
C15B C14B C13B 120.0
C14B C15B F15B 124.8(10)
C16B C15B F15B 113.9(10)
C16B C15B C14B 120.0
F16B C16B C11B 119.1(11)
F16B C16B C15B 119.5(11)
C15B C16B C11B 120.0
C22B C21B C26B 120.0
C22B C21B B1 122.9(12)
C26B C21B B1 116.9(12)
F22B C22B C21B 127.7(11)
F22B C22B C23B 112.1(11)
C23B C22B C21B 120.0
F23B C23B C22B 121.9(11)
F23B C23B C24B 118.1(11)
C24B C23B C22B 120.0
F24B C24B C23B 127.0(11)
F24B C24B C25B 113.0(11)
C23B C24B C25B 120.0
F25B C25B C24B 122.7(11)
F25B C25B C26B 117.3(11)
C26B C25B C24B 120.0
F26B C26B C21B 122.1(11)
F26B C26B C25B 117.9(11)
C25B C26B C21B 120.0
C32B C31B C36B 120.0
C32B C31B B1 123.0(10)
C36B C31B B1 117.0(10)
F32B C32B C31B 123.8(11)
F32B C32B C33B 116.1(11)
C31B C32B C33B 120.0
F33B C33B C32B 118.4(11)
F33B C33B C34B 121.5(10)
C34B C33B C32B 120.0
F34B C34B C33B 119.6(10)
F34B C34B C35B 120.4(10)
C33B C34B C35B 120.0
F35B C35B C34B 120.5(11)
F35B C35B C36B 119.5(11)
C34B C35B C36B 120.0
F36B C36B C31B 122.3(12)
F36B C36B C35B 117.7(12)
C35B C36B C31B 120.0
C42B C41B C46B 120.0
C42B C41B B1 115.3(12)
C46B C41B B1 124.3(13)
F42B C42B C41B 121.8(12)
F42B C42B C43B 118.0(12)
C41B C42B C43B 120.0
F43B C43B C42B 120.7(12)
F43B C43B C44B 119.2(12)
C44B C43B C42B 120.0
F44B C44B C43B 125.1(12)
F44B C44B C45B 114.9(12)
C43B C44B C45B 120.0
F45B C45B C44B 117.3(13)
F45B C45B C46B 122.6(13)
C46B C45B C44B 120.0
F46B C46B C41B 123.1(12)
F46B C46B C45B 116.7(12)
C45B C46B C41B 120.0
C11B B1 C31B 98.2(15)
C21B B1 C11B 114.4(15)
C21B B1 C31B 113.8(14)
C21B B1 C41B 105.4(17)
C41B B1 C11B 113.4(15)
C41B B1 C31B 111.8(14)
C52B C51B C56B 120.0
C52B C51B B2 124.3(15)
C56B C51B B2 115.7(15)
F52B C52B C51B 119.6(17)
F52B C52B C53B 120.3(17)
C51B C52B C53B 120.0
C52B C53B F53B 116.1(15)
C52B C53B C54B 120.0
C54B C53B F53B 123.9(15)
C53B C54B F54B 108.9(16)
C53B C54B C55B 120.0
C55B C54B F54B 131.0(15)
C54B C55B F55B 119.2(15)
C54B C55B C56B 120.0
C56B C55B F55B 120.5(15)
F56B C56B C51B 128.8(16)
F56B C56B C55B 110.7(16)
C55B C56B C51B 120.0
C62B C61B C66B 120.0
C62B C61B B2 116.4(14)
C66B C61B B2 123.5(14)
F62B C62B C61B 126.5(16)
F62B C62B C63B 112.7(16)
C63B C62B C61B 120.0
F63B C63B C62B 126.4(15)
F63B C63B C64B 112.6(15)
C62B C63B C64B 120.0
F64B C64B C63B 129.7(14)
F64B C64B C65B 110.1(14)
C63B C64B C65B 120.0
C64B C65B F65B 124.6(14)
C66B C65B F65B 115.3(14)
C66B C65B C64B 120.0
C61B C66B F66B 119.8(14)
C65B C66B F66B 120.2(14)
C65B C66B C61B 120.0
C72B C71B C76B 120.0
C72B C71B B2 119.7(13)
C76B C71B B2 120.2(13)
F72B C72B C71B 122.2(16)
F72B C72B C73B 116.8(16)
C73B C72B C71B 120.0
F73B C73B C72B 118.9(16)
F73B C73B C74B 120.9(16)
C72B C73B C74B 120.0
F74B C74B C73B 108.6(17)
F74B C74B C75B 131.4(17)
C73B C74B C75B 120.0
F75B C75B C74B 112.8(16)
F75B C75B C76B 126.6(16)
C76B C75B C74B 120.0
F76B C76B C71B 124.4(17)
F76B C76B C75B 114.7(16)
C75B C76B C71B 120.0
C82B C81B C86B 120.0
C82B C81B B2 119.3(12)
C86B C81B B2 119.9(12)
F82B C82B C81B 122.4(15)
F82B C82B C83B 117.3(15)
C83B C82B C81B 120.0
C82B C83B F83B 109.8(13)
C82B C83B C84B 120.0
C84B C83B F83B 125.9(14)
C83B C84B F84B 116.8(16)
C83B C84B C85B 120.0
C85B C84B F84B 123.1(16)
F85B C85B C84B 105.0(14)
F85B C85B C86B 132.6(14)
C86B C85B C84B 120.0
F86B C86B C81B 126.7(15)
F86B C86B C85B 112.0(15)
C85B C86B C81B 120.0
C51B B2 C61B 97.3(19)
C71B B2 C51B 115.7(16)
C71B B2 C61B 116.3(15)
C71B B2 C81B 104(2)
C81B B2 C51B 112.7(16)
C81B B2 C61B 111.6(16)

loop_
_geom_bond_atom_site_label_1
_geom_bond_atom_site_label_2
_geom_bond_distance
Dy1 C1 2.60(2)
Dy1 C2 2.58(2)
Dy1 C3 2.57(2)
Dy1 C4 2.63(2)
Dy1 C5 2.58(2)
Dy1 C18 2.59(2)
Dy1 C19 2.59(2)
Dy1 C20 2.58(3)
Dy1 C21 2.54(2)
Dy1 C22 2.54(2)
C1 C2 1.39(3)
C1 C5 1.38(3)
C2 C3 1.46(4)
C2 C6 1.51(3)
C3 C4 1.46(3)
C3 C9 1.51(4)
C4 C5 1.41(4)
C4 C12 1.54(3)
C5 C15 1.52(3)
C6 C7 1.50(4)
C6 C8 1.47(4)
C9 C10 1.45(4)
C9 C11 1.43(4)
C12 C13 1.58(4)
C12 C14 1.54(4)
C15 C16 1.53(4)
C15 C17 1.55(4)
C18 C19 1.41(3)
C18 C22 1.37(4)
C19 C20 1.39(4)
C19 C23 1.62(3)
C20 C21 1.44(4)
C20 C26 1.53(3)
C21 C22 1.39(3)
C21 C29 1.48(3)
C22 C32 1.53(3)
C23 C24 1.57(3)
C23 C25 1.54(3)
C26 C27 1.57(4)
C26 C28 1.56(4)
C29 C30 1.50(3)
C29 C31 1.56(3)
C32 C33 1.42(3)
C32 C34 1.48(3)
Dy2 C35 2.62(3)
Dy2 C36 2.64(3)
Dy2 C37 2.53(3)
Dy2 C38 2.56(3)
Dy2 C39 2.59(3)
Dy2 C52 2.56(3)
Dy2 C53 2.66(2)
Dy2 C54 2.63(2)
Dy2 C55 2.54(3)
Dy2 C56 2.59(3)
C35 C36 1.34(4)
C35 C39 1.44(4)
C36 C37 1.44(5)
C36 C40 1.40(4)
C37 C38 1.50(4)
C37 C43 1.50(4)
C38 C39 1.28(4)
C38 C46 1.60(4)
C39 C49 1.55(4)
C40 C41 1.66(2)
C40 C42 1.44(2)
C43 C44 1.42(4)
C43 C45 1.65(4)
C46 C47 1.51(4)
C46 C48 1.55(4)
C49 C50 1.73(4)
C49 C51 1.44(4)
C52 C53 1.42(3)
C52 C56 1.47(4)
C53 C54 1.52(4)
C53 C57 1.46(3)
C54 C55 1.44(3)
C54 C60 1.53(3)
C55 C56 1.38(4)
C55 C63 1.51(4)
C56 C66 1.52(3)
C57 C58 1.56(4)
C57 C59 1.55(4)
C60 C61 1.52(4)
C60 C62 1.54(3)
C63 C64 1.45(4)
C63 C65 1.54(4)
C66 C67 1.52(4)
C66 C68 1.55(3)
F12B C12B 1.325(17)
F13B C13B 1.349(16)
F14B C14B 1.353(16)
F15B C15B 1.416(15)
F16B C16B 1.350(17)
F22B C22B 1.28(2)
F23B C23B 1.33(2)
F24B C24B 1.353(18)
F25B C25B 1.39(2)
F26B C26B 1.37(2)
F32B C32B 1.284(16)
F33B C33B 1.347(16)
F34B C34B 1.365(18)
F35B C35B 1.339(17)
F36B C36B 1.325(15)
F42B C42B 1.320(19)
F43B C43B 1.31(2)
F44B C44B 1.331(16)
F45B C45B 1.284(18)
F46B C46B 1.28(2)
C11B C12B 1.3900
C11B C16B 1.3900
C11B B1 1.73(3)
C12B C13B 1.3900
C13B C14B 1.3900
C14B C15B 1.3900
C15B C16B 1.3900
C21B C22B 1.3900
C21B C26B 1.3900
C21B B1 1.65(3)
C22B C23B 1.3900
C23B C24B 1.3900
C24B C25B 1.3900
C25B C26B 1.3900
C31B C32B 1.3900
C31B C36B 1.3900
C31B B1 1.78(3)
C32B C33B 1.3900
C33B C34B 1.3900
C34B C35B 1.3900
C35B C36B 1.3900
C41B C42B 1.3900
C41B C46B 1.3900
C41B B1 1.73(2)
C42B C43B 1.3900
C43B C44B 1.3900
C44B C45B 1.3900
C45B C46B 1.3900
F52B C52B 1.29(3)
F53B C53B 1.41(3)
F54B C54B 1.40(2)
F55B C55B 1.43(2)
F56B C56B 1.38(3)
F62B C62B 1.19(2)
F63B C63B 1.24(2)
F64B C64B 1.36(2)
F65B C65B 1.39(2)
F66B C66B 1.42(2)
F72B C72B 1.31(3)
F73B C73B 1.36(3)
F74B C74B 1.34(2)
F75B C75B 1.22(3)
F76B C76B 1.35(3)
F82B C82B 1.29(2)
F83B C83B 1.45(2)
F84B C84B 1.39(2)
F85B C85B 1.29(2)
F86B C86B 1.28(2)
C51B C52B 1.3900
C51B C56B 1.3900
C51B B2 1.72(3)
C52B C53B 1.3900
C53B C54B 1.3900
C54B C55B 1.3900
C55B C56B 1.3900
C61B C62B 1.3900
C61B C66B 1.3900
C61B B2 1.75(3)
C62B C63B 1.3900
C63B C64B 1.3900
C64B C65B 1.3900
C65B C66B 1.3900
C71B C72B 1.3900
C71B C76B 1.3900
C71B B2 1.62(4)
C72B C73B 1.3900
C73B C74B 1.3900
C74B C75B 1.3900
C75B C76B 1.3900
C81B C82B 1.3900
C81B C86B 1.3900
C81B B2 1.68(2)
C82B C83B 1.3900
C83B C84B 1.3900
C84B C85B 1.3900
C85B C86B 1.3900

loop_
_twin_individual_id
_twin_individual_mass_fraction_refined
1 0.29(3)
2 0.289(19)
3 0.212(19)
4 0.209(19)
